data_2230107
loop_
_publ_author_name
'Yang, Feng-Ling'
'Fa, Wen-Jun'

_publ_section_title
;
 Ethyl
 4-hydroxy-6-(4-hydroxyphenyl)-4-trifluoromethyl-2-sulfanylidene-1,3-diazinane-5-carboxylate
 ethanol monosolvate
;
_journal_coeditor_code OM2424
_journal_issue 5
_journal_name_full 'Acta Crystallographica Section E'
_journal_page_first o1280
_journal_page_last o1281
_journal_paper_doi 10.1107/S1600536811015376
_journal_volume 67
_journal_year 2011
_chemical_formula_iupac 'C14 H15 F3 N2 O4 S, C2 H6 O'
_chemical_formula_moiety 'C14 H15 F3 N2 O4 S, C2 H6 O'
_chemical_formula_sum 'C16 H21 F3 N2 O5 S'
_chemical_formula_weight 410.41
_chemical_name_systematic
;
Ethyl 4-hydroxy-6-(4-hydroxyphenyl)-4-trifluoromethyl-2-sulfanylidene-
1,3-diazinane-5-carboxylate ethanol monosolvate
;
_space_group_IT_number 14
_symmetry_cell_setting monoclinic
_symmetry_space_group_name_Hall '-P 2ybc'
_symmetry_space_group_name_H-M 'P 1 21/c 1'
_atom_sites_solution_hydrogens geom
_atom_sites_solution_primary direct
_atom_sites_solution_secondary difmap
_cell_angle_alpha 90.00
_cell_angle_beta 119.716(11)
_cell_angle_gamma 90.00
_cell_formula_units_Z 4
_cell_length_a 14.7204(14)
_cell_length_b 9.9772(12)
_cell_length_c 14.7357(15)
_cell_measurement_reflns_used 6768
_cell_measurement_temperature 113(2)
_cell_measurement_theta_max 27.9
_cell_measurement_theta_min 2.0
_cell_volume 1879.6(4)
_computing_cell_refinement 'CrystalClear (Rigaku, 2009)'
_computing_data_collection 'CrystalClear (Rigaku, 2009)'
_computing_data_reduction 'CrystalClear (Rigaku, 2009)'
_computing_molecular_graphics 'SHELXTL (Sheldrick, 2008)'
_computing_publication_material 'SHELXL97 (Sheldrick, 2008)'
_computing_structure_refinement 'SHELXL97 (Sheldrick, 2008)'
_computing_structure_solution 'SHELXS97 (Sheldrick, 2008)'
_diffrn_ambient_temperature 113(2)
_diffrn_detector_area_resol_mean 14.63
_diffrn_measured_fraction_theta_full 0.999
_diffrn_measured_fraction_theta_max 0.999
_diffrn_measurement_device_type 'Rigaku Saturn CCD area-detector'
_diffrn_measurement_method '\w and \f'
_diffrn_radiation_monochromator multilayer
_diffrn_radiation_source 'rotating anode'
_diffrn_radiation_type MoK\a
_diffrn_radiation_wavelength 0.71073
_diffrn_reflns_av_R_equivalents 0.0469
_diffrn_reflns_av_sigmaI/netI 0.0407
_diffrn_reflns_limit_h_max 19
_diffrn_reflns_limit_h_min -18
_diffrn_reflns_limit_k_max 13
_diffrn_reflns_limit_k_min -13
_diffrn_reflns_limit_l_max 19
_diffrn_reflns_limit_l_min -19
_diffrn_reflns_number 23471
_diffrn_reflns_theta_full 27.88
_diffrn_reflns_theta_max 27.88
_diffrn_reflns_theta_min 2.59
_diffrn_standards_decay_% 0
_diffrn_standards_interval_count 0
_diffrn_standards_interval_time 0
_diffrn_standards_number 0
_exptl_absorpt_coefficient_mu 0.231
_exptl_absorpt_correction_T_max 0.977
_exptl_absorpt_correction_T_min 0.955
_exptl_absorpt_correction_type multi-scan
_exptl_absorpt_process_details '(CrystalClear; Rigaku, 2009)'
_exptl_crystal_colour colorless
_exptl_crystal_density_diffrn 1.450
_exptl_crystal_density_method 'not measured'
_exptl_crystal_description prism
_exptl_crystal_F_000 856
_exptl_crystal_size_max 0.20
_exptl_crystal_size_mid 0.16
_exptl_crystal_size_min 0.10
_refine_diff_density_max 0.468
_refine_diff_density_min -0.272
_refine_ls_extinction_method none
_refine_ls_goodness_of_fit_ref 1.026
_refine_ls_hydrogen_treatment mixed
_refine_ls_matrix_type full
_refine_ls_number_parameters 280
_refine_ls_number_reflns 4486
_refine_ls_number_restraints 24
_refine_ls_restrained_S_all 1.027
_refine_ls_R_factor_all 0.0427
_refine_ls_R_factor_gt 0.0363
_refine_ls_shift/su_max 0.004
_refine_ls_shift/su_mean 0.000
_refine_ls_structure_factor_coef Fsqd
_refine_ls_weighting_details 'calc w=1/[\s^2^(Fo^2^)+(0.0506P)^2^] where P=(Fo^2^+2Fc^2^)/3'
_refine_ls_weighting_scheme calc
_refine_ls_wR_factor_gt 0.0890
_refine_ls_wR_factor_ref 0.0923
_reflns_number_gt 3815
_reflns_number_total 4486
_reflns_threshold_expression I>2\s(I)
_cod_data_source_file om2424.cif
_cod_data_source_block I
_cod_original_cell_volume 1879.6(3)
_cod_original_sg_symbol_H-M 'P 21/c'
_cod_database_code 2230107
_cod_database_fobs_code 2230107

loop_
_symmetry_equiv_pos_as_xyz
'x, y, z'
'-x, y+1/2, -z+1/2'
'-x, -y, -z'
'x, -y-1/2, z-1/2'

loop_
_atom_site_type_symbol
_atom_site_label
_atom_site_fract_x
_atom_site_fract_y
_atom_site_fract_z
_atom_site_U_iso_or_equiv
_atom_site_adp_type
_atom_site_calc_flag
_atom_site_refinement_flags
_atom_site_occupancy
_atom_site_symmetry_multiplicity
_atom_site_disorder_assembly
_atom_site_disorder_group
S S1 0.42068(2) 0.59475(3) 0.35546(2) 0.01745(10) Uani d . 1 1 . .
F F1 0.79908(6) 0.50693(8) 0.56642(6) 0.0289(2) Uani d . 1 1 . .
F F2 0.74838(6) 0.31639(8) 0.59449(6) 0.0272(2) Uani d . 1 1 . .
F F3 0.85429(6) 0.32318(9) 0.53355(6) 0.0293(2) Uani d . 1 1 . .
O O1 0.65426(7) 0.24640(9) 0.38459(7) 0.0190(2) Uani d . 1 1 . .
H H1 0.6926(15) 0.2229(18) 0.3589(15) 0.056(6) Uiso d . 1 1 . .
O O2 0.79221(7) 0.28215(9) 0.31283(7) 0.0234(2) Uani d . 1 1 . .
O O3 0.85300(8) 0.49263(10) 0.32835(9) 0.0356(3) Uani d . 1 1 . .
O O4 0.68310(8) 0.73637(10) -0.05667(8) 0.0264(2) Uani d . 1 1 . .
H H4 0.7053(15) 0.6801(19) -0.0829(14) 0.048(6) Uiso d . 1 1 . .
N N1 0.58962(8) 0.44198(11) 0.41833(8) 0.0161(2) Uani d . 1 1 . .
N N2 0.52429(9) 0.53998(11) 0.25624(8) 0.0171(2) Uani d . 1 1 . .
C C1 0.51772(9) 0.52182(12) 0.34218(9) 0.0154(3) Uani d . 1 1 . .
C C2 0.67753(10) 0.38150(12) 0.41637(10) 0.0156(3) Uani d . 1 1 A .
C C3 0.77017(10) 0.38279(13) 0.52882(10) 0.0199(3) Uani d . 1 1 . .
C C4 0.70305(9) 0.46428(12) 0.34352(9) 0.0153(3) Uani d . 1 1 . .
H H4A 0.7255 0.5564 0.3730 0.018 Uiso calc R 1 1 A .
C C5 0.78765(10) 0.40048(13) 0.32782(10) 0.0183(3) Uani d . 1 1 A .
C C6 0.9245(3) 0.4501(3) 0.2899(4) 0.0349(8) Uani d PU 0.757(10) 1 A 1
H H6A 0.8925 0.3759 0.2391 0.042 Uiso calc PR 0.757(10) 1 A 1
H H6B 0.9914 0.4179 0.3490 0.042 Uiso calc PR 0.757(10) 1 A 1
C C7 0.9440(2) 0.5681(4) 0.2384(2) 0.0371(9) Uani d PU 0.757(10) 1 A 1
H H7A 0.9920 0.5418 0.2134 0.056 Uiso calc PR 0.757(10) 1 A 1
H H7B 0.9751 0.6413 0.2890 0.056 Uiso calc PR 0.757(10) 1 A 1
H H7C 0.8777 0.5981 0.1791 0.056 Uiso calc PR 0.757(10) 1 A 1
C C6' 0.9536(7) 0.4377(10) 0.3420(11) 0.034(2) Uani d PU 0.243(10) 1 A 2
H H6'A 0.9568 0.3387 0.3462 0.041 Uiso calc PR 0.243(10) 1 A 2
H H6'B 1.0158 0.4770 0.4028 0.041 Uiso calc PR 0.243(10) 1 A 2
C C7' 0.9382(8) 0.4894(18) 0.2394(9) 0.056(3) Uani d PU 0.243(10) 1 A 2
H H7'A 0.9987 0.4651 0.2320 0.083 Uiso calc PR 0.243(10) 1 A 2
H H7'B 0.9309 0.5872 0.2373 0.083 Uiso calc PR 0.243(10) 1 A 2
H H7'C 0.8748 0.4497 0.1820 0.083 Uiso calc PR 0.243(10) 1 A 2
C C8 0.60150(10) 0.47359(12) 0.23647(9) 0.0157(3) Uani d . 1 1 A .
H H8A 0.5765 0.3807 0.2107 0.019 Uiso calc R 1 1 . .
C C9 0.61729(10) 0.54638(12) 0.15579(9) 0.0158(3) Uani d . 1 1 . .
C C10 0.63212(10) 0.47113(13) 0.08457(9) 0.0171(3) Uani d . 1 1 A .
H H10A 0.6260 0.3763 0.0842 0.021 Uiso calc R 1 1 . .
C C11 0.65560(10) 0.53228(13) 0.01436(10) 0.0179(3) Uani d . 1 1 . .
H H11A 0.6675 0.4794 -0.0323 0.021 Uiso calc R 1 1 A .
C C12 0.66173(10) 0.67134(13) 0.01224(10) 0.0179(3) Uani d . 1 1 A .
C C13 0.64511(11) 0.74801(13) 0.08177(10) 0.0215(3) Uani d . 1 1 . .
H H13A 0.6479 0.8430 0.0799 0.026 Uiso calc R 1 1 A .
C C14 0.62449(11) 0.68552(13) 0.15354(10) 0.0194(3) Uani d . 1 1 A .
H H14A 0.6151 0.7382 0.2020 0.023 Uiso calc R 1 1 . .
O O5 0.74901(7) 0.56068(11) 0.84823(8) 0.0276(2) Uani d . 1 1 . .
H H5 0.7076 0.5158 0.7956 0.041 Uiso calc R 1 1 . .
C C15 0.84625(12) 0.57515(17) 0.84999(13) 0.0359(4) Uani d . 1 1 . .
H H15A 0.8351 0.6201 0.7854 0.043 Uiso calc R 1 1 . .
H H15B 0.8774 0.4859 0.8539 0.043 Uiso calc R 1 1 . .
C C16 0.91849(13) 0.65741(19) 0.94378(15) 0.0484(5) Uani d . 1 1 . .
H H16A 0.9857 0.6682 0.9460 0.073 Uiso calc R 1 1 . .
H H16B 0.9295 0.6120 1.0074 0.073 Uiso calc R 1 1 . .
H H16C 0.8873 0.7457 0.9391 0.073 Uiso calc R 1 1 . .
H H1A 0.5812(12) 0.4270(16) 0.4708(13) 0.037(5) Uiso d . 1 1 . .
H H2A 0.4826(11) 0.5934(14) 0.2148(11) 0.018(4) Uiso d . 1 1 . .

loop_
_atom_site_aniso_label
_atom_site_aniso_U_11
_atom_site_aniso_U_22
_atom_site_aniso_U_33
_atom_site_aniso_U_12
_atom_site_aniso_U_13
_atom_site_aniso_U_23
S1 0.01884(18) 0.01825(17) 0.01816(17) 0.00402(12) 0.01138(14) 0.00283(12)
F1 0.0287(5) 0.0258(4) 0.0222(4) -0.0028(4) 0.0051(4) -0.0062(3)
F2 0.0265(5) 0.0362(5) 0.0191(4) 0.0057(4) 0.0116(4) 0.0094(3)
F3 0.0191(4) 0.0438(5) 0.0235(4) 0.0123(4) 0.0093(4) 0.0032(4)
O1 0.0237(5) 0.0137(5) 0.0235(5) -0.0001(4) 0.0147(4) -0.0010(4)
O2 0.0242(5) 0.0206(5) 0.0291(5) 0.0010(4) 0.0160(4) -0.0031(4)
O3 0.0276(6) 0.0282(6) 0.0643(8) -0.0086(5) 0.0330(6) -0.0118(5)
O4 0.0427(6) 0.0200(5) 0.0283(5) 0.0029(4) 0.0267(5) 0.0046(4)
N1 0.0176(6) 0.0183(5) 0.0151(5) 0.0028(4) 0.0100(5) 0.0027(4)
N2 0.0167(6) 0.0204(6) 0.0145(5) 0.0046(5) 0.0080(5) 0.0033(4)
C1 0.0169(6) 0.0133(6) 0.0158(6) -0.0025(5) 0.0080(5) -0.0010(5)
C2 0.0159(6) 0.0148(6) 0.0165(6) 0.0006(5) 0.0084(5) 0.0000(5)
C3 0.0199(7) 0.0216(7) 0.0195(6) 0.0037(5) 0.0108(6) 0.0014(5)
C4 0.0167(6) 0.0143(6) 0.0161(6) -0.0005(5) 0.0090(5) -0.0008(5)
C5 0.0145(6) 0.0229(7) 0.0159(6) -0.0009(5) 0.0063(5) -0.0011(5)
C6 0.0241(17) 0.0424(15) 0.050(2) -0.0031(12) 0.0270(17) -0.0049(16)
C7 0.0250(12) 0.062(2) 0.0300(12) -0.0070(13) 0.0177(10) 0.0034(13)
C6' 0.012(4) 0.041(4) 0.050(6) 0.001(3) 0.015(4) 0.002(4)
C7' 0.039(5) 0.081(8) 0.058(5) -0.005(5) 0.033(4) 0.002(5)
C8 0.0175(6) 0.0158(6) 0.0154(6) -0.0005(5) 0.0095(5) -0.0012(5)
C9 0.0155(6) 0.0167(6) 0.0147(6) 0.0008(5) 0.0072(5) 0.0009(5)
C10 0.0196(7) 0.0142(6) 0.0179(6) -0.0006(5) 0.0096(6) -0.0004(5)
C11 0.0209(7) 0.0184(6) 0.0160(6) 0.0000(5) 0.0105(6) -0.0023(5)
C12 0.0193(7) 0.0190(7) 0.0173(6) 0.0018(5) 0.0106(6) 0.0034(5)
C13 0.0292(8) 0.0137(6) 0.0251(7) 0.0012(5) 0.0161(6) 0.0002(5)
C14 0.0253(7) 0.0172(6) 0.0196(6) 0.0010(5) 0.0140(6) -0.0018(5)
O5 0.0236(5) 0.0372(6) 0.0255(5) -0.0044(4) 0.0149(5) -0.0081(4)
C15 0.0264(8) 0.0492(10) 0.0368(9) -0.0002(7) 0.0193(8) 0.0010(8)
C16 0.0275(9) 0.0468(11) 0.0586(12) -0.0065(8) 0.0120(9) -0.0034(9)

loop_
_atom_type_symbol
_atom_type_description
_atom_type_scat_dispersion_real
_atom_type_scat_dispersion_imag
_atom_type_scat_source
C C 0.0033 0.0016 'International Tables Vol C Tables 4.2.6.8 and 6.1.1.4'
H H 0.0000 0.0000 'International Tables Vol C Tables 4.2.6.8 and 6.1.1.4'
N N 0.0061 0.0033 'International Tables Vol C Tables 4.2.6.8 and 6.1.1.4'
O O 0.0106 0.0060 'International Tables Vol C Tables 4.2.6.8 and 6.1.1.4'
F F 0.0171 0.0103 'International Tables Vol C Tables 4.2.6.8 and 6.1.1.4'
S S 0.1246 0.1234 'International Tables Vol C Tables 4.2.6.8 and 6.1.1.4'

loop_
_geom_angle_atom_site_label_1
_geom_angle_atom_site_label_2
_geom_angle_atom_site_label_3
_geom_angle_site_symmetry_1
_geom_angle_site_symmetry_3
_geom_angle
_geom_angle_publ_flag
C2 O1 H1 . . 107.7(13) ?
C5 O3 C6 . . 116.66(15) ?
C5 O3 C6' . . 114.4(4) ?
C6 O3 C6' . . 26.4(4) ?
C12 O4 H4 . . 108.2(13) ?
C1 N1 C2 . . 124.76(11) ?
C1 N1 H1A . . 116.6(11) ?
C2 N1 H1A . . 118.6(11) ?
C1 N2 C8 . . 123.93(11) ?
C1 N2 H2A . . 114.8(10) ?
C8 N2 H2A . . 121.3(10) ?
N2 C1 N1 . . 118.24(11) ?
N2 C1 S1 . . 120.92(10) ?
N1 C1 S1 . . 120.84(9) ?
O1 C2 N1 . . 109.49(10) ?
O1 C2 C3 . . 107.76(10) ?
N1 C2 C3 . . 107.48(10) ?
O1 C2 C4 . . 112.54(10) ?
N1 C2 C4 . . 108.72(10) ?
C3 C2 C4 . . 110.72(10) ?
F2 C3 F1 . . 107.49(10) ?
F2 C3 F3 . . 106.79(10) ?
F1 C3 F3 . . 107.01(11) ?
F2 C3 C2 . . 111.90(11) ?
F1 C3 C2 . . 112.59(10) ?
F3 C3 C2 . . 110.75(10) ?
C5 C4 C2 . . 112.57(10) ?
C5 C4 C8 . . 108.75(10) ?
C2 C4 C8 . . 107.24(10) ?
C5 C4 H4A . . 109.4 ?
C2 C4 H4A . . 109.4 ?
C8 C4 H4A . . 109.4 ?
O2 C5 O3 . . 124.85(12) ?
O2 C5 C4 . . 124.23(12) ?
O3 C5 C4 . . 110.86(11) ?
O3 C6 C7 . . 108.6(2) ?
O3 C6 H6A . . 110.0 ?
C7 C6 H6A . . 110.0 ?
O3 C6 H6B . . 110.0 ?
C7 C6 H6B . . 110.0 ?
H6A C6 H6B . . 108.4 ?
C6 C7 H7A . . 109.5 ?
C6 C7 H7B . . 109.5 ?
H7A C7 H7B . . 109.5 ?
C6 C7 H7C . . 109.5 ?
H7A C7 H7C . . 109.5 ?
H7B C7 H7C . . 109.5 ?
O3 C6' C7' . . 95.3(7) ?
O3 C6' H6'A . . 112.7 ?
C7' C6' H6'A . . 112.7 ?
O3 C6' H6'B . . 112.7 ?
C7' C6' H6'B . . 112.7 ?
H6'A C6' H6'B . . 110.2 ?
C6' C7' H7'A . . 109.5 ?
C6' C7' H7'B . . 109.5 ?
H7'A C7' H7'B . . 109.5 ?
C6' C7' H7'C . . 109.5 ?
H7'A C7' H7'C . . 109.5 ?
H7'B C7' H7'C . . 109.5 ?
N2 C8 C9 . . 112.19(10) ?
N2 C8 C4 . . 106.10(10) ?
C9 C8 C4 . . 112.61(10) ?
N2 C8 H8A . . 108.6 ?
C9 C8 H8A . . 108.6 ?
C4 C8 H8A . . 108.6 ?
C10 C9 C14 . . 118.48(12) ?
C10 C9 C8 . . 118.55(11) ?
C14 C9 C8 . . 122.83(11) ?
C11 C10 C9 . . 121.06(12) ?
C11 C10 H10A . . 119.5 ?
C9 C10 H10A . . 119.5 ?
C10 C11 C12 . . 119.94(12) ?
C10 C11 H11A . . 120.0 ?
C12 C11 H11A . . 120.0 ?
O4 C12 C11 . . 122.09(12) ?
O4 C12 C13 . . 118.32(12) ?
C11 C12 C13 . . 119.58(12) ?
C14 C13 C12 . . 119.94(12) ?
C14 C13 H13A . . 120.0 ?
C12 C13 H13A . . 120.0 ?
C13 C14 C9 . . 120.96(12) ?
C13 C14 H14A . . 119.5 ?
C9 C14 H14A . . 119.5 ?
C15 O5 H5 . . 109.5 ?
O5 C15 C16 . . 108.56(13) ?
O5 C15 H15A . . 110.0 ?
C16 C15 H15A . . 110.0 ?
O5 C15 H15B . . 110.0 ?
C16 C15 H15B . . 110.0 ?
H15A C15 H15B . . 108.4 ?
C15 C16 H16A . . 109.5 ?
C15 C16 H16B . . 109.5 ?
H16A C16 H16B . . 109.5 ?
C15 C16 H16C . . 109.5 ?
H16A C16 H16C . . 109.5 ?
H16B C16 H16C . . 109.5 ?

loop_
_geom_bond_atom_site_label_1
_geom_bond_atom_site_label_2
_geom_bond_site_symmetry_2
_geom_bond_distance
_geom_bond_publ_flag
S1 C1 . 1.6987(13) ?
F1 C3 . 1.3373(15) ?
F2 C3 . 1.3364(15) ?
F3 C3 . 1.3440(15) ?
O1 C2 . 1.4123(15) ?
O1 H1 . 0.853(19) ?
O2 C5 . 1.2090(15) ?
O3 C5 . 1.3279(16) ?
O3 C6 . 1.483(3) ?
O3 C6' . 1.497(9) ?
O4 C12 . 1.3666(15) ?
O4 H4 . 0.835(18) ?
N1 C1 . 1.3551(16) ?
N1 C2 . 1.4410(16) ?
N1 H1A . 0.855(17) ?
N2 C1 . 1.3294(16) ?
N2 C8 . 1.4640(16) ?
N2 H2A . 0.814(14) ?
C2 C3 . 1.5380(18) ?
C2 C4 . 1.5413(17) ?
C4 C5 . 1.5149(17) ?
C4 C8 . 1.5472(17) ?
C4 H4A . 1.0000 ?
C6 C7 . 1.504(4) ?
C6 H6A . 0.9900 ?
C6 H6B . 0.9900 ?
C7 H7A . 0.9800 ?
C7 H7B . 0.9800 ?
C7 H7C . 0.9800 ?
C6' C7' . 1.504(14) ?
C6' H6'A . 0.9900 ?
C6' H6'B . 0.9900 ?
C7' H7'A . 0.9800 ?
C7' H7'B . 0.9800 ?
C7' H7'C . 0.9800 ?
C8 C9 . 1.5063(17) ?
C8 H8A . 1.0000 ?
C9 C10 . 1.3927(17) ?
C9 C14 . 1.3939(17) ?
C10 C11 . 1.3844(17) ?
C10 H10A . 0.9500 ?
C11 C12 . 1.3917(18) ?
C11 H11A . 0.9500 ?
C12 C13 . 1.3940(18) ?
C13 C14 . 1.3849(18) ?
C13 H13A . 0.9500 ?
C14 H14A . 0.9500 ?
O5 C15 . 1.4261(16) ?
O5 H5 . 0.8400 ?
C15 C16 . 1.503(2) ?
C15 H15A . 0.9900 ?
C15 H15B . 0.9900 ?
C16 H16A . 0.9800 ?
C16 H16B . 0.9800 ?
C16 H16C . 0.9800 ?

loop_
_geom_hbond_atom_site_label_D
_geom_hbond_atom_site_label_H
_geom_hbond_atom_site_label_A
_geom_hbond_site_symmetry_A
_geom_hbond_distance_DH
_geom_hbond_distance_HA
_geom_hbond_distance_DA
_geom_hbond_angle_DHA
O1 H1 O2 . 0.853(19) 1.987(19) 2.7383(13) 146.3(17)
O1 H1 S1 2_645 0.853(19) 3.029(19) 3.4858(11) 115.8(15)
O4 H4 O5 1_554 0.835(18) 1.873(19) 2.7066(14) 175.6(19)
O5 H5 S1 3_666 0.84 2.36 3.1970(11) 175
N1 H1A S1 3_666 0.855(17) 2.583(18) 3.4307(12) 171.5(14)
N2 H2A O1 2_655 0.814(14) 2.368(15) 3.1701(15) 168.7(14)

loop_
_geom_torsion_atom_site_label_1
_geom_torsion_atom_site_label_2
_geom_torsion_atom_site_label_3
_geom_torsion_atom_site_label_4
_geom_torsion_site_symmetry_1
_geom_torsion_site_symmetry_2
_geom_torsion_site_symmetry_3
_geom_torsion_site_symmetry_4
_geom_torsion
_geom_torsion_publ_flag
C8 N2 C1 N1 . . . . 3.16(18) ?
C8 N2 C1 S1 . . . . -175.89(9) ?
C2 N1 C1 N2 . . . . 4.26(18) ?
C2 N1 C1 S1 . . . . -176.69(9) ?
C1 N1 C2 O1 . . . . -100.03(14) ?
C1 N1 C2 C3 . . . . 143.19(12) ?
C1 N1 C2 C4 . . . . 23.29(16) ?
O1 C2 C3 F2 . . . . -59.19(13) ?
N1 C2 C3 F2 . . . . 58.73(13) ?
C4 C2 C3 F2 . . . . 177.35(10) ?
O1 C2 C3 F1 . . . . 179.61(10) ?
N1 C2 C3 F1 . . . . -62.47(13) ?
C4 C2 C3 F1 . . . . 56.15(14) ?
O1 C2 C3 F3 . . . . 59.84(13) ?
N1 C2 C3 F3 . . . . 177.76(10) ?
C4 C2 C3 F3 . . . . -63.63(14) ?
O1 C2 C4 C5 . . . . -52.75(14) ?
N1 C2 C4 C5 . . . . -174.22(10) ?
C3 C2 C4 C5 . . . . 67.91(13) ?
O1 C2 C4 C8 . . . . 66.82(13) ?
N1 C2 C4 C8 . . . . -54.65(13) ?
C3 C2 C4 C8 . . . . -172.52(10) ?
C6 O3 C5 O2 . . . . 11.0(3) ?
C6' O3 C5 O2 . . . . -18.2(6) ?
C6 O3 C5 C4 . . . . -166.3(2) ?
C6' O3 C5 C4 . . . . 164.5(6) ?
C2 C4 C5 O2 . . . . 43.13(17) ?
C8 C4 C5 O2 . . . . -75.56(15) ?
C2 C4 C5 O3 . . . . -139.51(11) ?
C8 C4 C5 O3 . . . . 101.80(12) ?
C5 O3 C6 C7 . . . . 147.6(2) ?
C6' O3 C6 C7 . . . . -120.7(11) ?
C5 O3 C6' C7' . . . . 119.4(7) ?
C6 O3 C6' C7' . . . . 18.2(10) ?
C1 N2 C8 C9 . . . . -159.43(11) ?
C1 N2 C8 C4 . . . . -36.07(16) ?
C5 C4 C8 N2 . . . . -178.07(10) ?
C2 C4 C8 N2 . . . . 59.94(12) ?
C5 C4 C8 C9 . . . . -54.97(13) ?
C2 C4 C8 C9 . . . . -176.96(10) ?
N2 C8 C9 C10 . . . . -141.94(12) ?
C4 C8 C9 C10 . . . . 98.43(13) ?
N2 C8 C9 C14 . . . . 42.35(16) ?
C4 C8 C9 C14 . . . . -77.28(15) ?
C14 C9 C10 C11 . . . . 1.30(18) ?
C8 C9 C10 C11 . . . . -174.60(11) ?
C9 C10 C11 C12 . . . . -1.85(19) ?
C10 C11 C12 O4 . . . . -178.99(12) ?
C10 C11 C12 C13 . . . . 0.62(19) ?
O4 C12 C13 C14 . . . . -179.24(12) ?
C11 C12 C13 C14 . . . . 1.14(19) ?
C12 C13 C14 C9 . . . . -1.7(2) ?
C10 C9 C14 C13 . . . . 0.48(19) ?
C8 C9 C14 C13 . . . . 176.20(12) ?
